data_7046567
loop_
_publ_author_name
'Ghosh, Pokhraj'
'Quiroz, Manuel'
'Pulukkody, Randara'
'Bhuvanesh, Nattamai'
'Darensbourg, Marcetta Y.'

_publ_section_title
;
 Bridging cyanides from cyanoiron metalloligands to redox-active
 dinitrosyl iron units.
;
_journal_issue 34
_journal_name_full 'Dalton transactions (Cambridge, England : 2003)'
_journal_page_first 11812
_journal_page_last 11819
_journal_paper_doi 10.1039/c8dt01761a
_journal_volume 47
_journal_year 2018
_chemical_formula_moiety 'C74 H78 Fe3 N4 O2 P4, C37 H39 Fe N P2, 0.85(C4 H8 O)'
_chemical_formula_sum 'C114.4 H123.8 Fe4 N5 O2.85 P6'
_chemical_formula_weight 2023.60
_space_group_crystal_system triclinic
_space_group_IT_number 2
_space_group_name_Hall '-P 1'
_space_group_name_H-M_alt 'P -1'
_symmetry_space_group_name_Hall '-P 1'
_symmetry_space_group_name_H-M 'P -1'
_atom_sites_solution_hydrogens geom
_atom_sites_solution_primary dual
_audit_creation_date 2017-09-08
_audit_creation_method
;
Olex2 1.2-beta
(compiled 2017.03.28 svn.r3405 for OlexSys, GUI svn.r5335)
;
_audit_update_record
;
2018-05-31 deposited with the CCDC.
2018-06-06 downloaded from the CCDC.
;
_cell_angle_alpha 103.179(2)
_cell_angle_beta 113.672(2)
_cell_angle_gamma 106.712(2)
_cell_formula_units_Z 2
_cell_length_a 18.1733(14)
_cell_length_b 18.5346(14)
_cell_length_c 20.2827(15)
_cell_measurement_reflns_used 9885
_cell_measurement_temperature 100.0
_cell_measurement_theta_max 40.027
_cell_measurement_theta_min 2.585
_cell_volume 5514.3(7)
_computing_cell_refinement 'SAINT v8.37A (Bruker, 2015)'
_computing_data_collection 'APEX3 (Bruker, 2016)'
_computing_data_reduction 'SAINT v8.37A (Bruker, 2015)'
_computing_molecular_graphics 'Olex2 (Dolomanov et al., 2009)'
_computing_publication_material 'Olex2 (Dolomanov et al., 2009)'
_computing_structure_refinement 'ShelXL (Sheldrick, 2015)'
_computing_structure_solution 'ShelXT (Sheldrick, 2015)'
_diffrn_ambient_temperature 100.0
_diffrn_measured_fraction_theta_full 0.995
_diffrn_measured_fraction_theta_max 0.995
_diffrn_measurement_device_type 'Bruker APEX-II CCD'
_diffrn_measurement_method '\f and \w scans'
_diffrn_radiation_type CuK\a
_diffrn_radiation_wavelength 1.54178
_diffrn_reflns_av_R_equivalents 0.1083
_diffrn_reflns_av_unetI/netI 0.0986
_diffrn_reflns_Laue_measured_fraction_full 0.995
_diffrn_reflns_Laue_measured_fraction_max 0.995
_diffrn_reflns_limit_h_max 15
_diffrn_reflns_limit_h_min -15
_diffrn_reflns_limit_k_max 15
_diffrn_reflns_limit_k_min -15
_diffrn_reflns_limit_l_max 16
_diffrn_reflns_limit_l_min -16
_diffrn_reflns_number 33016
_diffrn_reflns_point_group_measured_fraction_full 0.995
_diffrn_reflns_point_group_measured_fraction_max 0.995
_diffrn_reflns_theta_full 40.097
_diffrn_reflns_theta_max 40.10
_diffrn_reflns_theta_min 2.58
_diffrn_standards_number 0
_exptl_absorpt_coefficient_mu 5.345
_exptl_absorpt_correction_T_max 0.7479
_exptl_absorpt_correction_T_min 0.6215
_exptl_absorpt_correction_type multi-scan
_exptl_absorpt_process_details
'SADABS-2016/2 (Bruker,2016/2) was used for absorption correction. wR2(int) was 0.1122 before and 0.0590 after correction. The Ratio of minimum to maximum transmission is 0.8310. The \l/2 correction factor is Not present.'
_exptl_crystal_colour brown
_exptl_crystal_colour_primary brown
_exptl_crystal_density_diffrn 1.219
_exptl_crystal_description plate
_exptl_crystal_F_000 2124
_exptl_crystal_size_max 0.178
_exptl_crystal_size_mid 0.043
_exptl_crystal_size_min 0.01
_refine_diff_density_max 0.567
_refine_diff_density_min -0.497
_refine_diff_density_rms 0.075
_refine_ls_extinction_method none
_refine_ls_goodness_of_fit_ref 1.057
_refine_ls_hydrogen_treatment constr
_refine_ls_matrix_type full
_refine_ls_number_parameters 1207
_refine_ls_number_reflns 6720
_refine_ls_number_restraints 2133
_refine_ls_restrained_S_all 0.924
_refine_ls_R_factor_all 0.1074
_refine_ls_R_factor_gt 0.0702
_refine_ls_shift/su_max 0.001
_refine_ls_shift/su_mean 0.000
_refine_ls_structure_factor_coef Fsqd
_refine_ls_weighting_details 'w=1/[\s^2^(Fo^2^)+(0.0262P)^2^+40.8093P] where P=(Fo^2^+2Fc^2^)/3'
_refine_ls_weighting_scheme calc
_refine_ls_wR_factor_gt 0.1184
_refine_ls_wR_factor_ref 0.1323
_reflns_Friedel_coverage 0.000
_reflns_number_gt 4715
_reflns_number_total 6720
_reflns_threshold_expression 'I > 2\s(I)'
_cod_data_source_file c8dt01761a2.cif
_cod_data_source_block mqb
_cod_depositor_comments 'Adding full bibliography for 7046563--7046567.cif.'
_cod_original_formula_sum 'C114.40 H123.80 Fe4 N5 O2.85 P6'
_cod_database_code 7046567
_shelx_shelxl_version_number 2017/1
_shelx_space_group_comment
;
The symmetry employed for this shelxl refinement is uniquely defined
by the following loop, which should always be used as a source of
symmetry information in preference to the above space-group names.
They are only intended as comments.
;
_shelx_estimated_absorpt_t_max 0.948
_shelx_estimated_absorpt_t_min 0.450
_olex2_refinement_description
;
1. Fixed Uiso
 At 1.2 times of:
  All C(H) groups, All C(H,H) groups
 At 1.5 times of:
  All C(H,H,H) groups
2. Uiso/Uaniso restraints and constraints
All non-hydrogen atoms have similar U: within 2A with sigma of 0.005 and sigma
for terminal atoms of 0.01
Uanis(N4) = Uanis(C38)
3. Rigid body (RIGU) restrains
 All non-hydrogen atoms
 with sigma for 1-2 distances of 0.005 and sigma for 1-3 distances of 0.005
4. Others
 Fixed Sof: O1S(0.85) C2S(0.85) H2SA(0.85) H2SB(0.85) C3S(0.85) H3SA(0.85)
 H3SB(0.85) C4S(0.85) H4SA(0.85) H4SB(0.85) C5S(0.85) H5SA(0.85) H5SB(0.85)
5.a Secondary CH2 refined with riding coordinates:
 C13(H13A,H13B), C14(H14A,H14B), C51(H51A,H51B), C52(H52A,H52B), C87(H87A,
 H87B), C88(H88A,H88B), C2S(H2SA,H2SB), C3S(H3SA,H3SB), C4S(H4SA,H4SB),
 C5S(H5SA,H5SB)
5.b Aromatic/amide H refined with riding coordinates:
 C2(H2), C3(H3), C4(H4), C5(H5), C6(H6), C8(H8), C9(H9), C10(H10), C11(H11),
 C12(H12), C16(H16), C17(H17), C18(H18), C19(H19), C20(H20), C22(H22), C23(H23),
  C24(H24), C25(H25), C26(H26), C40(H40), C41(H41), C42(H42), C43(H43),
 C44(H44), C46(H46), C47(H47), C48(H48), C49(H49), C50(H50), C54(H54), C55(H55),
  C56(H56), C57(H57), C58(H58), C60(H60), C61(H61), C62(H62), C63(H63),
 C64(H64), C76(H76), C77(H77), C78(H78), C79(H79), C80(H80), C82(H82), C83(H83),
  C84(H84), C85(H85), C86(H86), C90(H90), C91(H91), C92(H92), C93(H93),
 C94(H94), C96(H96), C97(H97), C98(H98), C99(H99), C100(H100)
5.c Idealised Me refined as rotating group:
 C32(H32A,H32B,H32C), C33(H33A,H33B,H33C), C34(H34A,H34B,H34C), C35(H35A,H35B,
 H35C), C36(H36A,H36B,H36C), C70(H70A,H70B,H70C), C71(H71A,H71B,H71C), C72(H72A,
 H72B,H72C), C73(H73A,H73B,H73C), C74(H74A,H74B,H74C), C106(H10A,H10B,H10C),
 C107(H10D,H10E,H10F), C108(H10G,H10H,H10I), C109(H10J,H10K,H10L), C110(H11A,
 H11B,H11C)
;
_olex2_submission_special_instructions 'No special instructions were received'

loop_
_space_group_symop_operation_xyz
'x, y, z'
'-x, -y, -z'

loop_
_atom_site_label
_atom_site_type_symbol
_atom_site_fract_x
_atom_site_fract_y
_atom_site_fract_z
_atom_site_U_iso_or_equiv
_atom_site_adp_type
_atom_site_occupancy
_atom_site_site_symmetry_order
_atom_site_calc_flag
_atom_site_refinement_flags_posn
_atom_site_refinement_flags_adp
_atom_site_refinement_flags_occupancy
Fe1 Fe 0.82048(11) 0.65508(11) 0.35034(10) 0.0182(6) Uani 1 1 d . U .
Fe2 Fe 0.63920(12) 0.79041(12) 0.38456(11) 0.0306(6) Uani 1 1 d . U .
Fe3 Fe 0.31759(11) 0.65175(11) 0.27001(10) 0.0193(6) Uani 1 1 d . U .
P1 P 0.7421(2) 0.57051(19) 0.22666(18) 0.0175(9) Uani 1 1 d . U .
P2 P 0.7351(2) 0.56056(19) 0.36833(17) 0.0188(9) Uani 1 1 d . U .
P3 P 0.3192(2) 0.55472(19) 0.18580(17) 0.0195(9) Uani 1 1 d . U .
P4 P 0.3170(2) 0.57191(19) 0.33495(18) 0.0199(9) Uani 1 1 d . U .
O1 O 0.7267(6) 0.8454(6) 0.5503(6) 0.071(3) Uani 1 1 d . U .
O2 O 0.6497(6) 0.9389(6) 0.3677(6) 0.075(3) Uani 1 1 d . U .
N1 N 0.6903(6) 0.7285(5) 0.3392(5) 0.025(2) Uani 1 1 d . U .
N2 N 0.6919(7) 0.8173(6) 0.4810(7) 0.043(3) Uani 1 1 d . U .
N3 N 0.6394(7) 0.8696(7) 0.3588(6) 0.049(3) Uani 1 1 d . U .
N4 N 0.5158(6) 0.7225(5) 0.3457(5) 0.0181(16) Uani 1 1 d . U .
C1 C 0.7146(7) 0.5944(7) 0.4479(6) 0.017(2) Uani 1 1 d . U .
C2 C 0.6453(7) 0.6164(6) 0.4396(7) 0.020(2) Uani 1 1 d . U .
H2 H 0.602680 0.608217 0.388805 0.024 Uiso 1 1 calc R . .
C3 C 0.6363(7) 0.6500(7) 0.5028(6) 0.022(3) Uani 1 1 d . U .
H3 H 0.588004 0.663970 0.495306 0.026 Uiso 1 1 calc R . .
C4 C 0.6985(7) 0.6628(7) 0.5772(7) 0.023(3) Uani 1 1 d . U .
H4 H 0.694173 0.687395 0.621228 0.028 Uiso 1 1 calc R . .
C5 C 0.7665(7) 0.6399(7) 0.5868(7) 0.022(3) Uani 1 1 d . U .
H5 H 0.808798 0.648341 0.637760 0.026 Uiso 1 1 calc R . .
C6 C 0.7742(7) 0.6048(6) 0.5238(6) 0.021(2) Uani 1 1 d . U .
H6 H 0.820212 0.587379 0.531546 0.025 Uiso 1 1 calc R . .
C7 C 0.7550(7) 0.4723(7) 0.3798(6) 0.017(2) Uani 1 1 d . U .
C8 C 0.6978(7) 0.4130(7) 0.3892(6) 0.021(2) Uani 1 1 d . U .
H8 H 0.648473 0.419645 0.390718 0.025 Uiso 1 1 calc R . .
C9 C 0.7104(8) 0.3448(7) 0.3965(6) 0.024(3) Uani 1 1 d . U .
H9 H 0.670287 0.304856 0.402826 0.028 Uiso 1 1 calc R . .
C10 C 0.7825(8) 0.3352(7) 0.3946(6) 0.025(3) Uani 1 1 d . U .
H10 H 0.792770 0.288979 0.400562 0.030 Uiso 1 1 calc R . .
C11 C 0.8390(8) 0.3923(7) 0.3840(6) 0.024(3) Uani 1 1 d . U .
H11 H 0.887786 0.385075 0.381859 0.029 Uiso 1 1 calc R . .
C12 C 0.8259(7) 0.4600(7) 0.3765(6) 0.019(2) Uani 1 1 d . U .
H12 H 0.865465 0.498932 0.368954 0.023 Uiso 1 1 calc R . .
C13 C 0.6270(6) 0.5126(6) 0.2795(5) 0.017(2) Uani 1 1 d . U .
H13A H 0.587027 0.464161 0.280482 0.021 Uiso 1 1 calc R . .
H13B H 0.599718 0.551739 0.275270 0.021 Uiso 1 1 calc R . .
C14 C 0.6415(6) 0.4871(6) 0.2102(6) 0.017(2) Uani 1 1 d . U .
H14A H 0.588882 0.476874 0.161391 0.020 Uiso 1 1 calc R . .
H14B H 0.649588 0.435919 0.204791 0.020 Uiso 1 1 calc R . .
C15 C 0.7911(7) 0.5145(7) 0.1839(6) 0.016(2) Uani 1 1 d . U .
C16 C 0.7946(7) 0.4431(7) 0.1931(6) 0.020(2) Uani 1 1 d . U .
H16 H 0.769526 0.421335 0.221161 0.024 Uiso 1 1 calc R . .
C17 C 0.8340(7) 0.4034(7) 0.1620(6) 0.019(2) Uani 1 1 d . U .
H17 H 0.835287 0.354633 0.168768 0.023 Uiso 1 1 calc R . .
C18 C 0.8717(7) 0.4336(7) 0.1212(6) 0.021(3) Uani 1 1 d . U .
H18 H 0.898680 0.406027 0.099986 0.025 Uiso 1 1 calc R . .
C19 C 0.8693(7) 0.5047(7) 0.1119(6) 0.018(2) Uani 1 1 d . U .
H19 H 0.895872 0.526957 0.085013 0.022 Uiso 1 1 calc R . .
C20 C 0.8283(7) 0.5434(7) 0.1417(6) 0.017(2) Uani 1 1 d . U .
H20 H 0.825364 0.591025 0.133207 0.020 Uiso 1 1 calc R . .
C21 C 0.6985(7) 0.6112(7) 0.1529(6) 0.012(2) Uani 1 1 d . U .
C22 C 0.6375(7) 0.5594(7) 0.0746(6) 0.015(2) Uani 1 1 d . U .
H22 H 0.614112 0.501857 0.060568 0.018 Uiso 1 1 calc R . .
C23 C 0.6104(7) 0.5893(7) 0.0174(7) 0.017(3) Uani 1 1 d . U .
H23 H 0.568375 0.552696 -0.035376 0.021 Uiso 1 1 calc R . .
C24 C 0.6449(7) 0.6729(7) 0.0370(6) 0.016(2) Uani 1 1 d . U .
H24 H 0.627788 0.693693 -0.002703 0.019 Uiso 1 1 calc R . .
C25 C 0.7041(7) 0.7266(7) 0.1142(6) 0.016(2) Uani 1 1 d . U .
H25 H 0.726415 0.784170 0.128345 0.019 Uiso 1 1 calc R . .
C26 C 0.7300(7) 0.6938(7) 0.1704(7) 0.015(2) Uani 1 1 d . U .
H26 H 0.771408 0.730314 0.223232 0.018 Uiso 1 1 calc R . .
C27 C 0.9433(7) 0.6902(7) 0.4535(7) 0.017(2) Uani 1 1 d . U .
C28 C 0.9535(7) 0.6696(7) 0.3874(6) 0.017(2) Uani 1 1 d . U .
C29 C 0.9366(7) 0.7254(7) 0.3500(7) 0.020(2) Uani 1 1 d . U .
C30 C 0.9134(7) 0.7769(7) 0.3932(7) 0.019(2) Uani 1 1 d . U .
C31 C 0.9177(7) 0.7552(7) 0.4576(7) 0.019(2) Uani 1 1 d . U .
C32 C 0.9738(7) 0.6606(7) 0.5185(6) 0.027(3) Uani 1 1 d . U .
H32A H 0.947906 0.673208 0.551265 0.040 Uiso 1 1 calc GR . .
H32B H 1.038648 0.688096 0.550353 0.040 Uiso 1 1 calc GR . .
H32C H 0.954558 0.601346 0.496134 0.040 Uiso 1 1 calc GR . .
C33 C 0.9960(7) 0.6151(6) 0.3685(6) 0.025(3) Uani 1 1 d . U .
H33A H 1.002195 0.583689 0.401693 0.037 Uiso 1 1 calc GR . .
H33B H 1.054672 0.648794 0.378132 0.037 Uiso 1 1 calc GR . .
H33C H 0.958631 0.577381 0.313387 0.037 Uiso 1 1 calc GR . .
C34 C 0.9573(7) 0.7346(6) 0.2874(6) 0.023(3) Uani 1 1 d . U .
H34A H 0.951647 0.682236 0.256488 0.034 Uiso 1 1 calc GR . .
H34B H 1.018067 0.776298 0.311336 0.034 Uiso 1 1 calc GR . .
H34C H 0.915676 0.751405 0.253276 0.034 Uiso 1 1 calc GR . .
C35 C 0.8980(7) 0.8492(6) 0.3811(6) 0.024(3) Uani 1 1 d . U .
H35A H 0.884672 0.844863 0.328167 0.037 Uiso 1 1 calc GR . .
H35B H 0.951400 0.899591 0.419458 0.037 Uiso 1 1 calc GR . .
H35C H 0.847888 0.850378 0.387946 0.037 Uiso 1 1 calc GR . .
C36 C 0.9028(7) 0.7985(6) 0.5198(6) 0.025(3) Uani 1 1 d . U .
H36A H 0.869536 0.829489 0.500621 0.038 Uiso 1 1 calc GR . .
H36B H 0.960247 0.836108 0.566609 0.038 Uiso 1 1 calc GR . .
H36C H 0.869038 0.758229 0.532790 0.038 Uiso 1 1 calc GR . .
C37 C 0.7365(7) 0.6970(7) 0.3388(6) 0.020(2) Uani 1 1 d . U .
C38 C 0.4391(8) 0.6923(7) 0.3190(6) 0.0181(16) Uani 1 1 d . U .
C39 C 0.2203(7) 0.4650(7) 0.1055(6) 0.019(2) Uani 1 1 d . U .
C40 C 0.1368(7) 0.4521(7) 0.0951(6) 0.024(3) Uani 1 1 d . U .
H40 H 0.130494 0.492081 0.128543 0.029 Uiso 1 1 calc R . .
C41 C 0.0627(8) 0.3826(7) 0.0374(7) 0.031(3) Uani 1 1 d . U .
H41 H 0.006088 0.374567 0.031624 0.037 Uiso 1 1 calc R . .
C42 C 0.0706(8) 0.3250(8) -0.0117(7) 0.039(3) Uani 1 1 d . U .
H42 H 0.019486 0.276660 -0.050993 0.046 Uiso 1 1 calc R . .
C43 C 0.1519(8) 0.3369(7) -0.0043(7) 0.034(3) Uani 1 1 d . U .
H43 H 0.156545 0.297468 -0.039808 0.040 Uiso 1 1 calc R . .
C44 C 0.2272(8) 0.4054(7) 0.0542(6) 0.025(3) Uani 1 1 d . U .
H44 H 0.283573 0.412355 0.059753 0.030 Uiso 1 1 calc R . .
C45 C 0.3767(8) 0.5903(7) 0.1359(6) 0.016(2) Uani 1 1 d . U .
C46 C 0.3287(7) 0.5917(6) 0.0637(6) 0.017(2) Uani 1 1 d . U .
H46 H 0.265650 0.566631 0.037674 0.020 Uiso 1 1 calc R . .
C47 C 0.3706(7) 0.6292(6) 0.0281(6) 0.019(2) Uani 1 1 d . U .
H47 H 0.336324 0.631198 -0.020618 0.023 Uiso 1 1 calc R . .
C48 C 0.4612(7) 0.6631(6) 0.0636(6) 0.019(2) Uani 1 1 d . U .
H48 H 0.490192 0.688464 0.039602 0.022 Uiso 1 1 calc R . .
C49 C 0.5097(8) 0.6600(6) 0.1340(6) 0.017(2) Uani 1 1 d . U .
H49 H 0.572598 0.682596 0.158504 0.021 Uiso 1 1 calc R . .
C50 C 0.4677(7) 0.6241(6) 0.1699(6) 0.014(2) Uani 1 1 d . U .
H50 H 0.502549 0.622937 0.218954 0.017 Uiso 1 1 calc R . .
C51 C 0.3808(7) 0.5067(7) 0.2427(6) 0.018(2) Uani 1 1 d . U .
H51A H 0.375113 0.456196 0.207375 0.022 Uiso 1 1 calc R . .
H51B H 0.444461 0.544730 0.276431 0.022 Uiso 1 1 calc R . .
C52 C 0.3396(7) 0.4867(6) 0.2925(6) 0.019(2) Uani 1 1 d . U .
H52A H 0.380549 0.476369 0.335156 0.023 Uiso 1 1 calc R . .
H52B H 0.283454 0.436232 0.259701 0.023 Uiso 1 1 calc R . .
C53 C 0.3989(7) 0.6163(7) 0.4396(6) 0.018(2) Uani 1 1 d . U .
C54 C 0.4434(7) 0.6998(7) 0.4808(7) 0.022(3) Uani 1 1 d . U .
H54 H 0.433260 0.734665 0.453729 0.026 Uiso 1 1 calc R . .
C55 C 0.5019(7) 0.7340(8) 0.5598(7) 0.029(3) Uani 1 1 d . U .
H55 H 0.532315 0.791835 0.586940 0.035 Uiso 1 1 calc R . .
C56 C 0.5161(7) 0.6833(8) 0.5995(7) 0.028(3) Uani 1 1 d . U .
H56 H 0.556403 0.706637 0.654224 0.034 Uiso 1 1 calc R . .
C57 C 0.4734(7) 0.6006(8) 0.5613(7) 0.025(3) Uani 1 1 d . U .
H57 H 0.483694 0.566424 0.589147 0.030 Uiso 1 1 calc R . .
C58 C 0.4141(7) 0.5659(7) 0.4805(6) 0.023(2) Uani 1 1 d . U .
H58 H 0.384127 0.508077 0.453473 0.027 Uiso 1 1 calc R . .
C59 C 0.2151(7) 0.5190(7) 0.3353(7) 0.016(2) Uani 1 1 d . U .
C60 C 0.2049(7) 0.5460(7) 0.3996(6) 0.017(2) Uani 1 1 d . U .
H60 H 0.253618 0.589784 0.446266 0.021 Uiso 1 1 calc R . .
C61 C 0.1252(7) 0.5101(7) 0.3965(7) 0.016(2) Uani 1 1 d . U .
H61 H 0.118869 0.529715 0.440620 0.020 Uiso 1 1 calc R . .
C62 C 0.0551(7) 0.4460(7) 0.3298(6) 0.018(2) Uani 1 1 d . U .
H62 H 0.000858 0.420627 0.328640 0.021 Uiso 1 1 calc R . .
C63 C 0.0617(7) 0.4179(7) 0.2645(7) 0.019(2) Uani 1 1 d . U .
H63 H 0.012306 0.374405 0.217979 0.023 Uiso 1 1 calc R . .
C64 C 0.1417(7) 0.4540(7) 0.2680(6) 0.017(2) Uani 1 1 d . U .
H64 H 0.147104 0.434241 0.223450 0.020 Uiso 1 1 calc R . .
C65 C 0.3375(8) 0.7750(7) 0.3148(7) 0.023(2) Uani 1 1 d . U .
C66 C 0.2638(8) 0.7247(7) 0.3152(7) 0.024(2) Uani 1 1 d . U .
C67 C 0.1973(8) 0.6680(7) 0.2373(7) 0.024(2) Uani 1 1 d . U .
C68 C 0.2326(8) 0.6863(7) 0.1884(7) 0.025(2) Uani 1 1 d . U .
C69 C 0.3201(8) 0.7509(7) 0.2355(7) 0.022(2) Uani 1 1 d . U .
C70 C 0.4166(7) 0.8491(6) 0.3830(6) 0.029(3) Uani 1 1 d . U .
H70A H 0.415790 0.850494 0.431244 0.044 Uiso 1 1 calc GR . .
H70B H 0.414176 0.898769 0.374915 0.044 Uiso 1 1 calc GR . .
H70C H 0.471230 0.846392 0.387079 0.044 Uiso 1 1 calc GR . .
C71 C 0.2464(7) 0.7333(7) 0.3829(6) 0.027(3) Uani 1 1 d . U .
H71A H 0.211269 0.679089 0.377866 0.041 Uiso 1 1 calc GR . .
H71B H 0.213648 0.767163 0.382550 0.041 Uiso 1 1 calc GR . .
H71C H 0.303038 0.759428 0.432280 0.041 Uiso 1 1 calc GR . .
C72 C 0.1028(7) 0.6148(7) 0.2100(7) 0.039(3) Uani 1 1 d . U .
H72A H 0.073353 0.578860 0.154658 0.058 Uiso 1 1 calc GR . .
H72B H 0.072088 0.649181 0.216334 0.058 Uiso 1 1 calc GR . .
H72C H 0.101231 0.581484 0.241010 0.058 Uiso 1 1 calc GR . .
C73 C 0.1821(7) 0.6555(7) 0.1002(6) 0.033(3) Uani 1 1 d . U .
H73A H 0.223901 0.661009 0.080709 0.050 Uiso 1 1 calc GR . .
H73B H 0.148965 0.687746 0.084506 0.050 Uiso 1 1 calc GR . .
H73C H 0.140575 0.597791 0.078258 0.050 Uiso 1 1 calc GR . .
C74 C 0.3810(7) 0.7926(7) 0.2097(6) 0.025(3) Uani 1 1 d . U .
H74A H 0.442442 0.806499 0.247650 0.037 Uiso 1 1 calc GR . .
H74B H 0.374981 0.842771 0.206438 0.037 Uiso 1 1 calc GR . .
H74C H 0.365249 0.755857 0.158247 0.037 Uiso 1 1 calc GR . .
Fe4 Fe 0.82543(12) 0.07760(11) 0.07019(10) 0.0236(6) Uani 1 1 d . U .
P5 P 0.9533(2) 0.1174(2) 0.17405(18) 0.0233(9) Uani 1 1 d . U .
P6 P 0.7783(2) 0.10735(19) 0.15168(18) 0.0238(9) Uani 1 1 d . U .
N5 N 0.8862(6) 0.2548(6) 0.0852(5) 0.027(3) Uani 1 1 d . U .
C111 C 0.8621(8) 0.1880(8) 0.0812(7) 0.025(3) Uani 1 1 d . U .
C75 C 1.0586(7) 0.1614(7) 0.1750(6) 0.024(2) Uani 1 1 d . U .
C76 C 1.0767(8) 0.2298(7) 0.1559(6) 0.025(3) Uani 1 1 d . U .
H76 H 1.034257 0.251708 0.140434 0.030 Uiso 1 1 calc R . .
C77 C 1.1580(8) 0.2654(7) 0.1598(6) 0.031(3) Uani 1 1 d . U .
H77 H 1.170572 0.313164 0.148624 0.037 Uiso 1 1 calc R . .
C78 C 1.2205(8) 0.2349(7) 0.1788(6) 0.031(3) Uani 1 1 d . U .
H78 H 1.275206 0.260306 0.180694 0.037 Uiso 1 1 calc R . .
C79 C 1.2008(8) 0.1654(7) 0.1953(6) 0.028(3) Uani 1 1 d . U .
H79 H 1.242620 0.142547 0.208506 0.033 Uiso 1 1 calc R . .
C80 C 1.1209(7) 0.1288(7) 0.1929(6) 0.027(3) Uani 1 1 d . U .
H80 H 1.108600 0.080737 0.203490 0.032 Uiso 1 1 calc R . .
C81 C 0.9762(8) 0.0509(7) 0.2255(7) 0.020(2) Uani 1 1 d . U .
C82 C 1.0497(7) 0.0794(7) 0.3001(6) 0.021(2) Uani 1 1 d . U .
H82 H 1.087817 0.136256 0.326526 0.026 Uiso 1 1 calc R . .
C83 C 1.0682(8) 0.0275(7) 0.3360(7) 0.024(3) Uani 1 1 d . U .
H83 H 1.119228 0.048701 0.386304 0.028 Uiso 1 1 calc R . .
C84 C 1.0133(7) -0.0554(7) 0.2997(7) 0.025(3) Uani 1 1 d . U .
H84 H 1.025646 -0.091536 0.324636 0.030 Uiso 1 1 calc R . .
C85 C 0.9392(7) -0.0848(7) 0.2257(7) 0.026(3) Uani 1 1 d . U .
H85 H 0.900983 -0.141625 0.199832 0.032 Uiso 1 1 calc R . .
C86 C 0.9208(7) -0.0329(7) 0.1898(7) 0.023(3) Uani 1 1 d . U .
H86 H 0.869435 -0.054306 0.139669 0.027 Uiso 1 1 calc R . .
C87 C 0.9611(7) 0.2007(6) 0.2495(6) 0.023(2) Uani 1 1 d . U .
H87A H 1.013007 0.215741 0.300876 0.027 Uiso 1 1 calc R . .
H87B H 0.968367 0.249605 0.236333 0.027 Uiso 1 1 calc R . .
C88 C 0.8758(7) 0.1708(7) 0.2530(6) 0.024(2) Uani 1 1 d . U .
H88A H 0.867816 0.218269 0.277737 0.028 Uiso 1 1 calc R . .
H88B H 0.879865 0.137583 0.285138 0.028 Uiso 1 1 calc R . .
C89 C 0.7095(8) 0.0253(7) 0.1659(7) 0.027(2) Uani 1 1 d . U .
C90 C 0.7468(8) -0.0169(7) 0.2087(6) 0.028(3) Uani 1 1 d . U .
H90 H 0.809227 0.000324 0.233868 0.034 Uiso 1 1 calc R . .
C91 C 0.6953(8) -0.0828(7) 0.2155(7) 0.036(3) Uani 1 1 d . U .
H91 H 0.722615 -0.110384 0.244493 0.043 Uiso 1 1 calc R . .
C92 C 0.6043(9) -0.1090(8) 0.1803(7) 0.041(3) Uani 1 1 d . U .
H92 H 0.568962 -0.154500 0.184875 0.049 Uiso 1 1 calc R . .
C93 C 0.5656(9) -0.0686(7) 0.1388(7) 0.040(3) Uani 1 1 d . U .
H93 H 0.503129 -0.086160 0.114454 0.048 Uiso 1 1 calc R . .
C94 C 0.6175(8) -0.0017(7) 0.1319(7) 0.033(3) Uani 1 1 d . U .
H94 H 0.589612 0.026120 0.103645 0.039 Uiso 1 1 calc R . .
C95 C 0.7129(7) 0.1668(7) 0.1390(7) 0.023(2) Uani 1 1 d . U .
C96 C 0.6907(7) 0.1983(7) 0.1940(7) 0.025(2) Uani 1 1 d . U .
H96 H 0.714924 0.193074 0.242858 0.030 Uiso 1 1 calc R . .
C97 C 0.6343(7) 0.2371(7) 0.1796(7) 0.029(3) Uani 1 1 d . U .
H97 H 0.619940 0.257164 0.218138 0.035 Uiso 1 1 calc R . .
C98 C 0.5991(7) 0.2466(7) 0.1099(7) 0.029(3) Uani 1 1 d . U .
H98 H 0.561302 0.273834 0.099599 0.034 Uiso 1 1 calc R . .
C99 C 0.6206(7) 0.2151(7) 0.0555(7) 0.028(3) Uani 1 1 d . U .
H99 H 0.595477 0.219763 0.006446 0.033 Uiso 1 1 calc R . .
C100 C 0.6773(7) 0.1771(7) 0.0691(7) 0.026(3) Uani 1 1 d . U .
H100 H 0.691886 0.157977 0.030556 0.031 Uiso 1 1 calc R . .
C101 C 0.8336(8) 0.0418(7) -0.0314(6) 0.024(2) Uani 1 1 d . U .
C102 C 0.8341(8) -0.0210(7) -0.0007(6) 0.024(2) Uani 1 1 d . U .
C103 C 0.7537(8) -0.0511(7) -0.0004(6) 0.024(2) Uani 1 1 d . U .
C104 C 0.7008(8) -0.0100(7) -0.0317(6) 0.026(2) Uani 1 1 d . U .
C105 C 0.7519(8) 0.0477(7) -0.0502(6) 0.024(2) Uani 1 1 d . U .
C106 C 0.9042(7) 0.0897(7) -0.0450(6) 0.026(3) Uani 1 1 d . U .
H10A H 0.897521 0.139199 -0.049719 0.039 Uiso 1 1 calc GR . .
H10B H 0.898353 0.056055 -0.093378 0.039 Uiso 1 1 calc GR . .
H10C H 0.962845 0.105105 -0.000934 0.039 Uiso 1 1 calc GR . .
C107 C 0.9041(7) -0.0521(7) 0.0157(6) 0.030(3) Uani 1 1 d . U .
H10D H 0.962788 -0.005763 0.047602 0.045 Uiso 1 1 calc GR . .
H10E H 0.897825 -0.083355 -0.033726 0.045 Uiso 1 1 calc GR . .
H10F H 0.897494 -0.087589 0.044089 0.045 Uiso 1 1 calc GR . .
C108 C 0.7165(7) -0.1268(7) 0.0128(6) 0.033(3) Uani 1 1 d . U .
H10G H 0.760588 -0.149111 0.028421 0.049 Uiso 1 1 calc GR . .
H10H H 0.662596 -0.167776 -0.035595 0.049 Uiso 1 1 calc GR . .
H10I H 0.702072 -0.112714 0.054306 0.049 Uiso 1 1 calc GR . .
C109 C 0.6067(7) -0.0340(7) -0.0504(6) 0.037(3) Uani 1 1 d . U .
H10J H 0.596648 -0.059630 -0.015646 0.056 Uiso 1 1 calc GR . .
H10K H 0.566814 -0.072995 -0.104874 0.056 Uiso 1 1 calc GR . .
H10L H 0.594925 0.014719 -0.042822 0.056 Uiso 1 1 calc GR . .
C110 C 0.7172(7) 0.0978(7) -0.0941(6) 0.028(3) Uani 1 1 d . U .
H11A H 0.661779 0.094717 -0.095719 0.042 Uiso 1 1 calc GR . .
H11B H 0.706251 0.075897 -0.147623 0.042 Uiso 1 1 calc GR . .
H11C H 0.761370 0.154945 -0.067305 0.042 Uiso 1 1 calc GR . .
O1S O 0.8369(9) 1.1152(8) 0.4197(8) 0.117(4) Uani 0.85 1 d . U P
C2S C 0.8304(14) 1.1364(12) 0.4913(11) 0.104(4) Uani 0.85 1 d . U P
H2SA H 0.767656 1.117804 0.478234 0.125 Uiso 0.85 1 calc R . P
H2SB H 0.862009 1.196266 0.522164 0.125 Uiso 0.85 1 calc R . P
C3S C 0.8752(13) 1.0905(12) 0.5367(11) 0.092(4) Uani 0.85 1 d . U P
H3SA H 0.939451 1.126039 0.571631 0.111 Uiso 0.85 1 calc R . P
H3SB H 0.849352 1.077671 0.569525 0.111 Uiso 0.85 1 calc R . P
C4S C 0.8647(14) 1.0281(12) 0.4921(11) 0.102(4) Uani 0.85 1 d . U P
H4SA H 0.806388 0.984018 0.474188 0.123 Uiso 0.85 1 calc R . P
H4SB H 0.911450 1.011112 0.519280 0.123 Uiso 0.85 1 calc R . P
C5S C 0.8689(13) 1.0407(12) 0.4226(11) 0.104(4) Uani 0.85 1 d . U P
H5SA H 0.827987 0.990673 0.374128 0.125 Uiso 0.85 1 calc R . P
H5SB H 0.929939 1.057399 0.431072 0.125 Uiso 0.85 1 calc R . P

loop_
_atom_site_aniso_label
_atom_site_aniso_U_11
_atom_site_aniso_U_22
_atom_site_aniso_U_33
_atom_site_aniso_U_23
_atom_site_aniso_U_13
_atom_site_aniso_U_12
Fe1 0.0189(13) 0.0246(14) 0.0185(13) 0.0111(11) 0.0125(11) 0.0118(11)
Fe2 0.0267(13) 0.0295(14) 0.0432(14) 0.0129(12) 0.0236(12) 0.0137(11)
Fe3 0.0183(12) 0.0283(14) 0.0202(13) 0.0126(11) 0.0123(11) 0.0146(11)
P1 0.0200(19) 0.019(2) 0.0195(19) 0.0098(16) 0.0119(16) 0.0114(16)
P2 0.0192(19) 0.027(2) 0.0174(19) 0.0131(17) 0.0119(16) 0.0121(17)
P3 0.0190(19) 0.028(2) 0.018(2) 0.0130(16) 0.0108(16) 0.0115(16)
P4 0.0180(19) 0.028(2) 0.0174(19) 0.0115(17) 0.0095(16) 0.0114(17)
O1 0.049(6) 0.067(6) 0.043(5) -0.005(5) 0.009(5) -0.002(5)
O2 0.079(6) 0.033(6) 0.103(7) 0.017(6) 0.056(5) 0.005(6)
N1 0.024(4) 0.028(4) 0.034(3) 0.012(3) 0.022(3) 0.013(3)
N2 0.032(4) 0.042(4) 0.043(4) 0.008(4) 0.019(4) 0.007(4)
N3 0.048(4) 0.030(4) 0.065(4) 0.016(4) 0.035(4) 0.004(4)
N4 0.021(3) 0.025(3) 0.028(2) 0.014(2) 0.023(2) 0.014(2)
C1 0.023(4) 0.027(4) 0.017(3) 0.015(3) 0.016(3) 0.015(3)
C2 0.025(4) 0.034(5) 0.013(4) 0.012(4) 0.016(4) 0.016(4)
C3 0.026(5) 0.037(5) 0.015(5) 0.011(4) 0.017(4) 0.018(4)
C4 0.027(5) 0.034(5) 0.016(4) 0.008(4) 0.015(4) 0.016(4)
C5 0.024(5) 0.030(5) 0.018(4) 0.012(4) 0.013(4) 0.015(4)
C6 0.024(4) 0.027(4) 0.019(4) 0.013(4) 0.014(4) 0.015(4)
C7 0.021(4) 0.025(4) 0.016(3) 0.014(3) 0.012(3) 0.014(3)
C8 0.026(4) 0.026(5) 0.018(4) 0.014(4) 0.013(4) 0.013(4)
C9 0.029(5) 0.024(5) 0.023(4) 0.015(4) 0.015(4) 0.011(4)
C10 0.031(5) 0.024(5) 0.024(4) 0.014(4) 0.013(4) 0.014(4)
C11 0.029(5) 0.026(5) 0.021(4) 0.011(4) 0.014(4) 0.014(4)
C12 0.024(4) 0.026(5) 0.016(4) 0.011(4) 0.015(4) 0.012(4)
C13 0.019(4) 0.023(4) 0.018(4) 0.014(3) 0.011(3) 0.013(3)
C14 0.019(4) 0.021(4) 0.019(4) 0.013(3) 0.012(3) 0.012(3)
C15 0.019(4) 0.020(4) 0.013(4) 0.007(3) 0.008(3) 0.011(3)
C16 0.022(4) 0.023(5) 0.013(4) 0.004(4) 0.008(3) 0.010(4)
C17 0.020(5) 0.021(5) 0.012(5) 0.004(4) 0.002(4) 0.014(4)
C18 0.020(5) 0.024(5) 0.011(5) -0.001(4) 0.002(4) 0.013(4)
C19 0.019(4) 0.022(5) 0.011(4) 0.000(4) 0.007(3) 0.011(4)
C20 0.019(4) 0.020(5) 0.011(4) 0.003(4) 0.006(3) 0.013(4)
C21 0.017(4) 0.017(4) 0.017(3) 0.009(3) 0.014(3) 0.014(3)
C22 0.018(4) 0.019(5) 0.018(4) 0.009(4) 0.014(4) 0.014(4)
C23 0.018(5) 0.024(5) 0.017(4) 0.009(4) 0.011(4) 0.016(4)
C24 0.018(5) 0.024(5) 0.016(5) 0.012(4) 0.015(4) 0.012(4)
C25 0.019(5) 0.020(5) 0.019(5) 0.010(4) 0.015(4) 0.011(4)
C26 0.018(4) 0.019(5) 0.018(4) 0.009(4) 0.015(4) 0.012(4)
C27 0.018(4) 0.016(5) 0.019(4) 0.006(4) 0.012(3) 0.006(3)
C28 0.017(4) 0.017(5) 0.020(4) 0.006(4) 0.016(3) 0.003(3)
C29 0.021(4) 0.017(5) 0.023(4) 0.007(4) 0.017(3) 0.003(3)
C30 0.021(4) 0.017(4) 0.022(4) 0.006(4) 0.014(4) 0.007(3)
C31 0.021(4) 0.016(5) 0.021(4) 0.004(4) 0.013(3) 0.008(3)
C32 0.023(6) 0.027(7) 0.021(6) 0.010(5) 0.008(5) 0.004(5)
C33 0.021(6) 0.025(7) 0.026(7) 0.005(6) 0.014(5) 0.006(5)
C34 0.024(6) 0.022(7) 0.031(7) 0.016(5) 0.021(5) 0.005(5)
C35 0.030(7) 0.019(6) 0.021(6) 0.007(5) 0.014(5) 0.007(5)
C36 0.032(7) 0.015(7) 0.024(6) 0.001(5) 0.015(5) 0.008(5)
C37 0.021(4) 0.025(4) 0.024(4) 0.011(3) 0.019(3) 0.011(3)
C38 0.021(3) 0.025(3) 0.028(2) 0.014(2) 0.023(2) 0.014(2)
C39 0.017(4) 0.031(4) 0.018(4) 0.012(3) 0.016(3) 0.009(3)
C40 0.019(4) 0.032(5) 0.023(5) 0.015(4) 0.014(4) 0.005(4)
C41 0.023(5) 0.036(5) 0.027(5) 0.011(4) 0.013(4) 0.003(4)
C42 0.030(5) 0.038(5) 0.029(5) 0.004(4) 0.011(4) 0.002(5)
C43 0.028(5) 0.036(5) 0.024(5) 0.003(4) 0.015(4) 0.003(4)
C44 0.021(5) 0.034(5) 0.020(5) 0.007(4) 0.015(4) 0.007(4)
C45 0.020(4) 0.024(4) 0.013(4) 0.012(3) 0.011(3) 0.014(3)
C46 0.019(4) 0.027(5) 0.012(4) 0.009(4) 0.009(4) 0.015(4)
C47 0.023(5) 0.028(5) 0.011(5) 0.011(4) 0.008(4) 0.015(4)
C48 0.022(5) 0.029(5) 0.013(5) 0.012(4) 0.012(4) 0.013(4)
C49 0.019(5) 0.028(5) 0.014(5) 0.012(4) 0.013(4) 0.011(4)
C50 0.020(4) 0.025(4) 0.010(4) 0.012(4) 0.013(4) 0.013(4)
C51 0.020(4) 0.026(4) 0.013(4) 0.013(3) 0.010(3) 0.010(3)
C52 0.019(4) 0.027(4) 0.014(4) 0.012(3) 0.006(3) 0.012(3)
C53 0.016(4) 0.030(4) 0.016(3) 0.013(3) 0.013(3) 0.012(3)
C54 0.018(4) 0.033(5) 0.021(4) 0.010(4) 0.012(4) 0.015(4)
C55 0.020(5) 0.038(5) 0.024(5) 0.006(4) 0.010(4) 0.012(4)
C56 0.019(5) 0.042(5) 0.021(5) 0.009(4) 0.011(4) 0.011(5)
C57 0.018(5) 0.040(5) 0.020(5) 0.012(4) 0.013(4) 0.011(4)
C58 0.017(4) 0.036(5) 0.019(4) 0.013(4) 0.014(4) 0.009(4)
C59 0.015(4) 0.022(4) 0.018(4) 0.013(3) 0.009(3) 0.011(3)
C60 0.014(4) 0.023(5) 0.021(4) 0.014(4) 0.009(4) 0.011(4)
C61 0.014(5) 0.023(5) 0.022(5) 0.013(4) 0.012(4) 0.013(4)
C62 0.013(5) 0.024(5) 0.024(5) 0.012(4) 0.013(4) 0.011(4)
C63 0.014(4) 0.024(5) 0.021(5) 0.009(4) 0.011(4) 0.009(4)
C64 0.016(4) 0.023(5) 0.018(4) 0.012(4) 0.012(4) 0.009(4)
C65 0.021(5) 0.031(5) 0.033(5) 0.018(4) 0.021(4) 0.018(4)
C66 0.022(5) 0.033(5) 0.035(5) 0.018(4) 0.023(4) 0.018(4)
C67 0.018(4) 0.034(5) 0.037(5) 0.019(4) 0.019(4) 0.021(4)
C68 0.022(5) 0.036(5) 0.033(5) 0.019(4) 0.016(4) 0.022(4)
C69 0.022(5) 0.033(5) 0.032(5) 0.018(4) 0.022(4) 0.021(4)
C70 0.030(7) 0.026(7) 0.039(7) 0.012(5) 0.020(6) 0.018(5)
C71 0.031(7) 0.031(7) 0.043(7) 0.017(6) 0.031(6) 0.023(6)
C72 0.019(6) 0.041(7) 0.052(7) 0.017(6) 0.016(6) 0.012(6)
C73 0.025(7) 0.047(7) 0.033(6) 0.021(6) 0.008(5) 0.026(6)
C74 0.028(7) 0.037(7) 0.031(7) 0.025(6) 0.019(5) 0.027(6)
Fe4 0.0282(14) 0.0237(14) 0.0208(13) 0.0093(11) 0.0127(11) 0.0124(11)
P5 0.027(2) 0.028(2) 0.0192(19) 0.0121(17) 0.0121(17) 0.0140(17)
P6 0.030(2) 0.025(2) 0.026(2) 0.0125(17) 0.0182(17) 0.0151(17)
N5 0.024(6) 0.017(6) 0.027(6) 0.000(5) 0.009(5) 0.006(5)
C111 0.026(4) 0.024(4) 0.025(4) 0.007(4) 0.013(4) 0.012(4)
C75 0.023(4) 0.033(4) 0.023(4) 0.014(3) 0.013(3) 0.015(3)
C76 0.023(4) 0.034(5) 0.022(4) 0.013(4) 0.013(4) 0.013(4)
C77 0.026(5) 0.037(5) 0.026(4) 0.011(4) 0.014(4) 0.007(4)
C78 0.023(5) 0.040(5) 0.027(5) 0.010(4) 0.017(4) 0.007(4)
C79 0.022(5) 0.040(5) 0.027(4) 0.012(4) 0.018(4) 0.013(4)
C80 0.023(4) 0.036(5) 0.028(4) 0.014(4) 0.015(4) 0.014(4)
C81 0.025(4) 0.024(4) 0.017(4) 0.012(3) 0.013(3) 0.016(3)
C82 0.026(5) 0.025(5) 0.020(4) 0.013(4) 0.012(4) 0.017(4)
C83 0.026(5) 0.027(5) 0.022(5) 0.013(4) 0.009(4) 0.018(4)
C84 0.028(5) 0.027(5) 0.022(5) 0.016(4) 0.009(4) 0.015(4)
C85 0.028(5) 0.027(5) 0.023(5) 0.014(4) 0.009(4) 0.013(4)
C86 0.028(5) 0.025(5) 0.019(5) 0.012(4) 0.010(4) 0.014(4)
C87 0.029(4) 0.024(4) 0.020(4) 0.012(3) 0.014(3) 0.013(3)
C88 0.029(4) 0.026(4) 0.022(4) 0.008(3) 0.017(3) 0.014(3)
C89 0.036(4) 0.025(4) 0.029(4) 0.015(3) 0.023(3) 0.013(3)
C90 0.037(5) 0.026(5) 0.033(5) 0.015(4) 0.025(4) 0.014(4)
C91 0.043(5) 0.027(5) 0.038(5) 0.015(4) 0.022(4) 0.012(5)
C92 0.045(5) 0.031(5) 0.042(5) 0.010(4) 0.025(5) 0.010(5)
C93 0.042(5) 0.032(5) 0.041(5) 0.012(4) 0.023(4) 0.008(4)
C94 0.039(5) 0.028(5) 0.036(5) 0.014(4) 0.024(4) 0.012(4)
C95 0.030(4) 0.025(4) 0.025(4) 0.012(3) 0.018(3) 0.017(3)
C96 0.031(5) 0.025(5) 0.024(4) 0.009(4) 0.016(4) 0.017(4)
C97 0.032(5) 0.026(5) 0.028(5) 0.004(4) 0.013(4) 0.018(4)
C98 0.030(5) 0.024(5) 0.030(5) 0.008(4) 0.011(4) 0.017(4)
C99 0.031(5) 0.026(5) 0.027(5) 0.013(4) 0.013(4) 0.014(4)
C100 0.031(5) 0.027(5) 0.026(4) 0.011(4) 0.018(4) 0.014(4)
C101 0.028(5) 0.034(5) 0.021(4) 0.011(3) 0.019(4) 0.018(4)
C102 0.030(5) 0.033(5) 0.019(4) 0.011(3) 0.017(4) 0.018(4)
C103 0.030(5) 0.032(4) 0.019(4) 0.009(3) 0.018(4) 0.017(4)
C104 0.027(5) 0.034(5) 0.021(4) 0.008(4) 0.014(4) 0.017(4)
C105 0.028(5) 0.033(5) 0.020(4) 0.012(3) 0.014(4) 0.022(4)
C106 0.027(7) 0.036(7) 0.029(7) 0.017(6) 0.020(5) 0.019(6)
C107 0.032(7) 0.036(7) 0.026(7) 0.009(6) 0.017(6) 0.016(5)
C108 0.038(7) 0.032(7) 0.025(7) 0.012(6) 0.012(6) 0.017(6)
C109 0.020(6) 0.040(7) 0.033(7) 0.004(6) 0.005(6) 0.010(6)
C110 0.028(7) 0.041(7) 0.023(6) 0.022(5) 0.012(5) 0.019(6)
O1S 0.132(7) 0.087(8) 0.093(8) 0.017(7) 0.056(7) 0.014(6)
C2S 0.123(8) 0.081(9) 0.086(9) 0.015(7) 0.061(7) 0.016(7)
C3S 0.116(8) 0.076(9) 0.079(9) 0.019(7) 0.067(7) 0.014(7)
C4S 0.118(8) 0.082(9) 0.085(9) 0.020(7) 0.058(8) 0.014(7)
C5S 0.122(8) 0.082(9) 0.086(9) 0.018(8) 0.060(7) 0.017(7)

loop_
_atom_type_symbol
_atom_type_description
_atom_type_scat_dispersion_real
_atom_type_scat_dispersion_imag
_atom_type_scat_source
C C 0.0181 0.0091 'International Tables Vol C Tables 4.2.6.8 and 6.1.1.4'
H H 0.0000 0.0000 'International Tables Vol C Tables 4.2.6.8 and 6.1.1.4'
Fe Fe -1.1336 3.1974 'International Tables Vol C Tables 4.2.6.8 and 6.1.1.4'
N N 0.0311 0.0180 'International Tables Vol C Tables 4.2.6.8 and 6.1.1.4'
O O 0.0492 0.0322 'International Tables Vol C Tables 4.2.6.8 and 6.1.1.4'
P P 0.2955 0.4335 'International Tables Vol C Tables 4.2.6.8 and 6.1.1.4'

loop_
_geom_angle_atom_site_label_1
_geom_angle_atom_site_label_2
_geom_angle_atom_site_label_3
_geom_angle
P2 Fe1 P1 85.25(13)
C27 Fe1 P1 140.2(3)
C27 Fe1 P2 98.2(3)
C27 Fe1 C29 65.2(4)
C28 Fe1 P1 105.6(3)
C28 Fe1 P2 118.3(3)
C28 Fe1 C27 38.5(4)
C28 Fe1 C29 39.6(4)
C29 Fe1 P1 98.4(3)
C29 Fe1 P2 157.8(3)
C30 Fe1 P1 124.7(3)
C30 Fe1 P2 148.8(3)
C30 Fe1 C27 65.2(4)
C30 Fe1 C28 65.7(4)
C30 Fe1 C29 38.9(4)
C30 Fe1 C31 39.6(4)
C31 Fe1 P1 163.5(3)
C31 Fe1 P2 111.1(3)
C31 Fe1 C27 38.6(4)
C31 Fe1 C28 65.4(4)
C31 Fe1 C29 65.8(4)
C37 Fe1 P1 91.9(4)
C37 Fe1 P2 84.1(4)
C37 Fe1 C27 127.9(5)
C37 Fe1 C28 152.0(5)
C37 Fe1 C29 117.5(5)
C37 Fe1 C30 86.4(5)
C37 Fe1 C31 91.9(5)
N2 Fe2 N1 109.0(4)
N2 Fe2 N3 113.1(5)
N2 Fe2 N4 106.9(4)
N3 Fe2 N1 112.0(5)
N3 Fe2 N4 105.3(4)
N4 Fe2 N1 110.4(4)
P4 Fe3 P3 85.74(13)
C38 Fe3 P3 85.0(3)
C38 Fe3 P4 89.1(3)
C38 Fe3 C65 86.1(5)
C38 Fe3 C66 116.8(5)
C38 Fe3 C67 151.7(5)
C38 Fe3 C68 128.3(5)
C38 Fe3 C69 91.3(5)
C65 Fe3 P3 148.8(3)
C65 Fe3 P4 123.9(3)
C65 Fe3 C66 38.5(4)
C65 Fe3 C67 65.6(4)
C65 Fe3 C68 65.3(5)
C66 Fe3 P3 157.5(4)
C66 Fe3 P4 99.5(3)
C66 Fe3 C67 39.0(4)
C67 Fe3 P3 118.5(3)
C67 Fe3 P4 107.1(3)
C68 Fe3 P3 97.9(3)
C68 Fe3 P4 142.5(3)
C68 Fe3 C66 64.8(4)
C68 Fe3 C67 39.1(4)
C69 Fe3 P3 110.7(3)
C69 Fe3 P4 163.5(3)
C69 Fe3 C65 39.8(4)
C69 Fe3 C66 65.8(4)
C69 Fe3 C67 66.6(4)
C69 Fe3 C68 39.4(4)
C14 P1 Fe1 109.5(3)
C15 P1 Fe1 119.9(4)
C15 P1 C14 103.3(5)
C21 P1 Fe1 118.1(4)
C21 P1 C14 104.3(5)
C21 P1 C15 99.7(5)
C1 P2 Fe1 117.1(4)
C1 P2 C7 101.5(5)
C1 P2 C13 105.6(5)
C7 P2 Fe1 122.9(4)
C7 P2 C13 102.0(5)
C13 P2 Fe1 105.7(4)
C39 P3 Fe3 124.6(4)
C39 P3 C51 101.4(5)
C45 P3 Fe3 114.9(4)
C45 P3 C39 101.6(5)
C45 P3 C51 106.3(5)
C51 P3 Fe3 106.2(4)
C52 P4 Fe3 109.1(3)
C53 P4 Fe3 118.0(4)
C53 P4 C52 104.4(5)
C53 P4 C59 101.1(5)
C59 P4 Fe3 119.3(4)
C59 P4 C52 103.2(5)
C37 N1 Fe2 156.8(10)
O1 N2 Fe2 171.0(11)
O2 N3 Fe2 156.9(11)
C38 N4 Fe2 168.5(9)
C2 C1 P2 123.3(9)
C2 C1 C6 116.9(10)
C6 C1 P2 119.7(9)
C1 C2 H2 118.9
C3 C2 C1 122.2(11)
C3 C2 H2 118.9
C2 C3 H3 120.3
C4 C3 C2 119.4(11)
C4 C3 H3 120.3
C3 C4 H4 120.2
C5 C4 C3 119.6(11)
C5 C4 H4 120.2
C4 C5 H5 119.5
C6 C5 C4 121.0(11)
C6 C5 H5 119.5
C1 C6 H6 119.6
C5 C6 C1 120.8(11)
C5 C6 H6 119.6
C8 C7 P2 120.8(9)
C8 C7 C12 117.6(11)
C12 C7 P2 121.6(9)
C7 C8 H8 119.0
C9 C8 C7 121.9(11)
C9 C8 H8 119.0
C8 C9 H9 120.5
C8 C9 C10 119.1(12)
C10 C9 H9 120.5
C9 C10 H10 120.0
C11 C10 C9 119.9(12)
C11 C10 H10 120.0
C10 C11 H11 119.7
C10 C11 C12 120.7(12)
C12 C11 H11 119.7
C7 C12 H12 119.6
C11 C12 C7 120.8(11)
C11 C12 H12 119.6
P2 C13 H13A 110.2
P2 C13 H13B 110.2
H13A C13 H13B 108.5
C14 C13 P2 107.6(7)
C14 C13 H13A 110.2
C14 C13 H13B 110.2
P1 C14 H14A 109.8
P1 C14 H14B 109.8
C13 C14 P1 109.2(7)
C13 C14 H14A 109.8
C13 C14 H14B 109.8
H14A C14 H14B 108.3
C16 C15 P1 122.3(9)
C20 C15 P1 120.6(9)
C20 C15 C16 117.1(11)
C15 C16 H16 119.5
C17 C16 C15 121.1(11)
C17 C16 H16 119.5
C16 C17 H17 119.5
C16 C17 C18 121.0(12)
C18 C17 H17 119.5
C17 C18 H18 120.6
C17 C18 C19 118.8(12)
C19 C18 H18 120.6
C18 C19 H19 120.0
C20 C19 C18 120.1(12)
C20 C19 H19 120.0
C15 C20 H20 119.0
C19 C20 C15 121.9(11)
C19 C20 H20 119.0
C22 C21 P1 121.3(9)
C26 C21 P1 121.6(9)
C26 C21 C22 116.9(11)
C21 C22 H22 119.0
C23 C22 C21 121.9(11)
C23 C22 H22 119.0
C22 C23 H23 120.2
C22 C23 C24 119.6(11)
C24 C23 H23 120.2
C23 C24 H24 119.8
C23 C24 C25 120.5(11)
C25 C24 H24 119.8
C24 C25 H25 121.0
C24 C25 C26 118.1(11)
C26 C25 H25 121.0
C21 C26 C25 123.1(11)
C21 C26 H26 118.5
C25 C26 H26 118.5
C28 C27 Fe1 70.5(7)
C28 C27 C32 125.1(11)
C31 C27 Fe1 69.9(7)
C31 C27 C28 109.3(11)
C31 C27 C32 124.5(11)
C32 C27 Fe1 135.8(8)
C27 C28 Fe1 70.9(6)
C27 C28 C29 107.6(11)
C27 C28 C33 127.2(11)
C29 C28 Fe1 70.4(6)
C29 C28 C33 123.6(10)
C33 C28 Fe1 135.3(8)
C28 C29 Fe1 70.0(6)
C28 C29 C34 124.2(11)
C30 C29 Fe1 69.2(6)
C30 C29 C28 107.1(11)
C30 C29 C34 127.8(11)
C34 C29 Fe1 134.3(8)
C29 C30 Fe1 71.9(7)
C29 C30 C31 108.6(11)
C29 C30 C35 126.7(11)
C31 C30 Fe1 70.6(7)
C31 C30 C35 124.3(11)
C35 C30 Fe1 129.2(8)
C27 C31 Fe1 71.5(7)
C27 C31 C30 107.4(11)
C27 C31 C36 127.4(11)
C30 C31 Fe1 69.7(6)
C30 C31 C36 125.1(11)
C36 C31 Fe1 126.8(8)
C27 C32 H32A 109.5
C27 C32 H32B 109.5
C27 C32 H32C 109.5
H32A C32 H32B 109.5
H32A C32 H32C 109.5
H32B C32 H32C 109.5
C28 C33 H33A 109.5
C28 C33 H33B 109.5
C28 C33 H33C 109.5
H33A C33 H33B 109.5
H33A C33 H33C 109.5
H33B C33 H33C 109.5
C29 C34 H34A 109.5
C29 C34 H34B 109.5
C29 C34 H34C 109.5
H34A C34 H34B 109.5
H34A C34 H34C 109.5
H34B C34 H34C 109.5
C30 C35 H35A 109.5
C30 C35 H35B 109.5
C30 C35 H35C 109.5
H35A C35 H35B 109.5
H35A C35 H35C 109.5
H35B C35 H35C 109.5
C31 C36 H36A 109.5
C31 C36 H36B 109.5
C31 C36 H36C 109.5
H36A C36 H36B 109.5
H36A C36 H36C 109.5
H36B C36 H36C 109.5
N1 C37 Fe1 173.2(11)
N4 C38 Fe3 173.4(10)
C40 C39 P3 121.0(9)
C40 C39 C44 118.0(11)
C44 C39 P3 120.9(9)
C39 C40 H40 119.4
C41 C40 C39 121.2(12)
C41 C40 H40 119.4
C40 C41 H41 120.0
C42 C41 C40 120.0(12)
C42 C41 H41 120.0
C41 C42 H42 119.9
C41 C42 C43 120.2(13)
C43 C42 H42 119.9
C42 C43 H43 119.7
C42 C43 C44 120.6(12)
C44 C43 H43 119.7
C39 C44 H44 120.1
C43 C44 C39 119.8(11)
C43 C44 H44 120.1
C46 C45 P3 119.3(9)
C50 C45 P3 123.1(9)
C50 C45 C46 117.2(10)
C45 C46 H46 119.2
C45 C46 C47 121.6(11)
C47 C46 H46 119.2
C46 C47 H47 120.0
C48 C47 C46 119.9(11)
C48 C47 H47 120.0
C47 C48 H48 120.4
C47 C48 C49 119.3(11)
C49 C48 H48 120.4
C48 C49 H49 119.7
C48 C49 C50 120.6(11)
C50 C49 H49 119.7
C45 C50 C49 121.4(11)
C45 C50 H50 119.3
C49 C50 H50 119.3
P3 C51 H51A 110.5
P3 C51 H51B 110.5
H51A C51 H51B 108.7
C52 C51 P3 106.2(7)
C52 C51 H51A 110.5
C52 C51 H51B 110.5
P4 C52 H52A 109.4
P4 C52 H52B 109.4
C51 C52 P4 111.1(7)
C51 C52 H52A 109.4
C51 C52 H52B 109.4
H52A C52 H52B 108.0
C54 C53 P4 121.1(9)
C54 C53 C58 118.2(11)
C58 C53 P4 120.5(9)
C53 C54 H54 119.0
C55 C54 C53 121.9(12)
C55 C54 H54 119.0
C54 C55 H55 120.4
C54 C55 C56 119.1(13)
C56 C55 H55 120.4
C55 C56 H56 119.5
C57 C56 C55 121.0(12)
C57 C56 H56 119.5
C56 C57 H57 120.2
C56 C57 C58 119.7(12)
C58 C57 H57 120.2
C53 C58 C57 120.1(12)
C53 C58 H58 120.0
C57 C58 H58 120.0
C60 C59 P4 121.6(9)
C60 C59 C64 117.5(10)
C64 C59 P4 120.7(9)
C59 C60 H60 119.5
C61 C60 C59 121.0(11)
C61 C60 H60 119.5
C60 C61 H61 120.1
C62 C61 C60 119.8(11)
C62 C61 H61 120.1
C61 C62 H62 119.4
C61 C62 C63 121.2(11)
C63 C62 H62 119.4
C62 C63 H63 120.7
C62 C63 C64 118.5(11)
C64 C63 H63 120.7
C59 C64 H64 119.0
C63 C64 C59 121.9(11)
C63 C64 H64 119.0
C66 C65 Fe3 71.2(7)
C66 C65 C69 108.4(12)
C66 C65 C70 126.4(11)
C69 C65 Fe3 69.6(7)
C69 C65 C70 124.8(11)
C70 C65 Fe3 131.1(8)
C65 C66 Fe3 70.4(7)
C65 C66 C67 109.7(12)
C65 C66 C71 127.7(11)
C67 C66 Fe3 71.2(7)
C67 C66 C71 122.0(11)
C71 C66 Fe3 131.9(8)
C66 C67 Fe3 69.8(7)
C66 C67 C68 105.9(11)
C66 C67 C72 126.7(11)
C68 C67 Fe3 69.7(6)
C68 C67 C72 126.0(11)
C72 C67 Fe3 135.6(8)
C67 C68 Fe3 71.2(7)
C67 C68 C73 126.6(11)
C69 C68 Fe3 69.4(7)
C69 C68 C67 109.6(11)
C69 C68 C73 122.8(11)
C73 C68 Fe3 134.5(8)
C65 C69 Fe3 70.6(7)
C65 C69 C74 124.9(11)
C68 C69 Fe3 71.2(7)
C68 C69 C65 106.4(11)
C68 C69 C74 128.5(11)
C74 C69 Fe3 127.0(7)
C65 C70 H70A 109.5
C65 C70 H70B 109.5
C65 C70 H70C 109.5
H70A C70 H70B 109.5
H70A C70 H70C 109.5
H70B C70 H70C 109.5
C66 C71 H71A 109.5
C66 C71 H71B 109.5
C66 C71 H71C 109.5
H71A C71 H71B 109.5
H71A C71 H71C 109.5
H71B C71 H71C 109.5
C67 C72 H72A 109.5
C67 C72 H72B 109.5
C67 C72 H72C 109.5
H72A C72 H72B 109.5
H72A C72 H72C 109.5
H72B C72 H72C 109.5
C68 C73 H73A 109.5
C68 C73 H73B 109.5
C68 C73 H73C 109.5
H73A C73 H73B 109.5
H73A C73 H73C 109.5
H73B C73 H73C 109.5
C69 C74 H74A 109.5
C69 C74 H74B 109.5
C69 C74 H74C 109.5
H74A C74 H74B 109.5
H74A C74 H74C 109.5
H74B C74 H74C 109.5
P5 Fe4 P6 85.76(13)
C111 Fe4 P5 86.8(4)
C111 Fe4 P6 87.7(4)
C111 Fe4 C101 92.2(5)
C111 Fe4 C102 129.4(5)
C111 Fe4 C103 151.4(5)
C111 Fe4 C104 117.0(5)
C111 Fe4 C105 86.2(5)
C101 Fe4 P5 110.6(3)
C101 Fe4 P6 163.6(3)
C101 Fe4 C102 39.7(4)
C101 Fe4 C103 65.5(4)
C101 Fe4 C104 66.3(4)
C101 Fe4 C105 39.7(4)
C102 Fe4 P5 96.1(3)
C102 Fe4 P6 142.9(3)
C102 Fe4 C103 38.4(4)
C102 Fe4 C104 65.7(4)
C103 Fe4 P5 116.8(3)
C103 Fe4 P6 108.6(3)
C103 Fe4 C104 39.0(4)
C104 Fe4 P5 155.7(4)
C104 Fe4 P6 99.2(3)
C105 Fe4 P5 149.0(3)
C105 Fe4 P6 124.0(3)
C105 Fe4 C102 66.0(4)
C105 Fe4 C103 65.2(4)
C105 Fe4 C104 39.2(4)
C75 P5 Fe4 121.6(4)
C81 P5 Fe4 121.6(4)
C81 P5 C75 100.3(5)
C81 P5 C87 100.9(5)
C87 P5 Fe4 105.7(4)
C87 P5 C75 103.5(5)
C88 P6 Fe4 109.4(3)
C89 P6 Fe4 120.0(4)
C89 P6 C88 102.7(5)
C95 P6 Fe4 119.8(4)
C95 P6 C88 103.3(5)
C95 P6 C89 99.3(5)
N5 C111 Fe4 176.2(11)
C76 C75 P5 118.9(9)
C80 C75 P5 123.1(10)
C80 C75 C76 118.1(11)
C75 C76 H76 120.5
C77 C76 C75 119.1(11)
C77 C76 H76 120.5
C76 C77 H77 118.4
C78 C77 C76 123.2(12)
C78 C77 H77 118.4
C77 C78 H78 121.3
C77 C78 C79 117.3(12)
C79 C78 H78 121.3
C78 C79 H79 119.5
C78 C79 C80 121.1(12)
C80 C79 H79 119.5
C75 C80 H80 119.4
C79 C80 C75 121.2(12)
C79 C80 H80 119.4
C82 C81 P5 122.8(9)
C86 C81 P5 120.1(9)
C86 C81 C82 117.1(11)
C81 C82 H82 119.1
C83 C82 C81 121.8(12)
C83 C82 H82 119.1
C82 C83 H83 119.7
C82 C83 C84 120.6(12)
C84 C83 H83 119.7
C83 C84 H84 120.8
C83 C84 C85 118.4(11)
C85 C84 H84 120.8
C84 C85 H85 119.5
C86 C85 C84 121.1(12)
C86 C85 H85 119.5
C81 C86 H86 119.4
C85 C86 C81 121.1(11)
C85 C86 H86 119.4
P5 C87 H87A 110.1
P5 C87 H87B 110.1
H87A C87 H87B 108.5
C88 C87 P5 107.8(7)
C88 C87 H87A 110.1
C88 C87 H87B 110.1
P6 C88 H88A 109.7
P6 C88 H88B 109.7
C87 C88 P6 110.0(7)
C87 C88 H88A 109.7
C87 C88 H88B 109.7
H88A C88 H88B 108.2
C90 C89 P6 120.9(10)
C94 C89 P6 122.7(10)
C94 C89 C90 116.4(11)
C89 C90 H90 119.1
C91 C90 C89 121.9(12)
C91 C90 H90 119.1
C90 C91 H91 119.7
C90 C91 C92 120.6(13)
C92 C91 H91 119.7
C91 C92 H92 120.4
C93 C92 C91 119.2(13)
C93 C92 H92 120.4
C92 C93 H93 119.8
C92 C93 C94 120.5(13)
C94 C93 H93 119.8
C89 C94 H94 119.2
C93 C94 C89 121.5(12)
C93 C94 H94 119.2
C96 C95 P6 123.5(9)
C100 C95 P6 119.3(9)
C100 C95 C96 117.0(11)
C95 C96 H96 119.0
C97 C96 C95 122.1(11)
C97 C96 H96 119.0
C96 C97 H97 119.9
C98 C97 C96 120.3(12)
C98 C97 H97 119.9
C97 C98 H98 121.2
C97 C98 C99 117.6(12)
C99 C98 H98 121.2
C98 C99 H99 118.6
C98 C99 C100 122.9(12)
C100 C99 H99 118.6
C95 C100 H100 119.9
C99 C100 C95 120.2(11)
C99 C100 H100 119.9
C102 C101 Fe4 71.8(6)
C102 C101 C106 126.5(11)
C105 C101 Fe4 70.2(6)
C105 C101 C102 107.6(11)
C105 C101 C106 125.8(11)
C106 C101 Fe4 125.6(8)
C101 C102 Fe4 68.4(6)
C101 C102 C107 122.9(11)
C103 C102 Fe4 70.9(7)
C103 C102 C101 107.1(11)
C103 C102 C107 129.5(11)
C107 C102 Fe4 131.8(8)
C102 C103 Fe4 70.7(7)
C102 C103 C104 110.0(12)
C102 C103 C108 126.7(11)
C104 C103 Fe4 70.8(7)
C104 C103 C108 122.1(11)
C108 C103 Fe4 135.2(8)
C103 C104 Fe4 70.1(7)
C103 C104 C109 124.5(11)
C105 C104 Fe4 68.3(7)
C105 C104 C103 106.0(11)
C105 C104 C109 129.0(11)
C109 C104 Fe4 132.6(8)
C101 C105 Fe4 70.1(6)
C101 C105 C104 109.3(11)
C101 C105 C110 125.9(11)
C104 C105 Fe4 72.5(7)
C104 C105 C110 124.2(11)
C110 C105 Fe4 130.4(8)
C101 C106 H10A 109.5
C101 C106 H10B 109.5
C101 C106 H10C 109.5
H10A C106 H10B 109.5
H10A C106 H10C 109.5
H10B C106 H10C 109.5
C102 C107 H10D 109.5
C102 C107 H10E 109.5
C102 C107 H10F 109.5
H10D C107 H10E 109.5
H10D C107 H10F 109.5
H10E C107 H10F 109.5
C103 C108 H10G 109.5
C103 C108 H10H 109.5
C103 C108 H10I 109.5
H10G C108 H10H 109.5
H10G C108 H10I 109.5
H10H C108 H10I 109.5
C104 C109 H10J 109.5
C104 C109 H10K 109.5
C104 C109 H10L 109.5
H10J C109 H10K 109.5
H10J C109 H10L 109.5
H10K C109 H10L 109.5
C105 C110 H11A 109.5
C105 C110 H11B 109.5
C105 C110 H11C 109.5
H11A C110 H11B 109.5
H11A C110 H11C 109.5
H11B C110 H11C 109.5
C2S O1S C5S 102.4(15)
O1S C2S H2SA 110.9
O1S C2S H2SB 110.9
O1S C2S C3S 104.0(17)
H2SA C2S H2SB 109.0
C3S C2S H2SA 110.9
C3S C2S H2SB 110.9
C2S C3S H3SA 109.5
C2S C3S H3SB 109.5
H3SA C3S H3SB 108.1
C4S C3S C2S 111(2)
C4S C3S H3SA 109.5
C4S C3S H3SB 109.5
C3S C4S H4SA 109.6
C3S C4S H4SB 109.6
C3S C4S C5S 110(2)
H4SA C4S H4SB 108.2
C5S C4S H4SA 109.6
C5S C4S H4SB 109.6
O1S C5S H5SA 111.5
O1S C5S H5SB 111.5
C4S C5S O1S 101.4(15)
C4S C5S H5SA 111.5
C4S C5S H5SB 111.5
H5SA C5S H5SB 109.3

loop_
_geom_bond_atom_site_label_1
_geom_bond_atom_site_label_2
_geom_bond_distance
Fe1 P1 2.198(4)
Fe1 P2 2.190(4)
Fe1 C27 2.140(11)
Fe1 C28 2.135(11)
Fe1 C29 2.141(11)
Fe1 C30 2.106(11)
Fe1 C31 2.118(11)
Fe1 C37 1.861(12)
Fe2 N1 1.961(10)
Fe2 N2 1.663(12)
Fe2 N3 1.665(12)
Fe2 N4 1.934(9)
Fe3 P3 2.195(4)
Fe3 P4 2.195(4)
Fe3 C38 1.836(12)
Fe3 C65 2.119(12)
Fe3 C66 2.130(11)
Fe3 C67 2.149(11)
Fe3 C68 2.130(11)
Fe3 C69 2.106(11)
P1 C14 1.869(10)
P1 C15 1.833(11)
P1 C21 1.828(11)
P2 C1 1.815(11)
P2 C7 1.819(11)
P2 C13 1.821(10)
P3 C39 1.829(12)
P3 C45 1.818(11)
P3 C51 1.839(10)
P4 C52 1.856(10)
P4 C53 1.833(11)
P4 C59 1.834(11)
O1 N2 1.188(11)
O2 N3 1.203(11)
N1 C37 1.154(11)
N4 C38 1.165(11)
C1 C2 1.393(13)
C1 C6 1.408(13)
C2 H2 0.9500
C2 C3 1.387(13)
C3 H3 0.9500
C3 C4 1.385(13)
C4 H4 0.9500
C4 C5 1.377(13)
C5 H5 0.9500
C5 C6 1.375(13)
C6 H6 0.9500
C7 C8 1.386(13)
C7 C12 1.395(13)
C8 H8 0.9500
C8 C9 1.378(13)
C9 H9 0.9500
C9 C10 1.387(14)
C10 H10 0.9500
C10 C11 1.370(13)
C11 H11 0.9500
C11 C12 1.372(13)
C12 H12 0.9500
C13 H13A 0.9900
C13 H13B 0.9900
C13 C14 1.527(12)
C14 H14A 0.9900
C14 H14B 0.9900
C15 C16 1.395(13)
C15 C20 1.393(13)
C16 H16 0.9500
C16 C17 1.379(13)
C17 H17 0.9500
C17 C18 1.382(13)
C18 H18 0.9500
C18 C19 1.384(13)
C19 H19 0.9500
C19 C20 1.379(13)
C20 H20 0.9500
C21 C22 1.396(13)
C21 C26 1.373(13)
C22 H22 0.9500
C22 C23 1.374(13)
C23 H23 0.9500
C23 C24 1.384(13)
C24 H24 0.9500
C24 C25 1.385(13)
C25 H25 0.9500
C25 C26 1.393(13)
C26 H26 0.9500
C27 C28 1.410(14)
C27 C31 1.408(14)
C27 C32 1.503(13)
C28 C29 1.447(14)
C28 C33 1.507(14)
C29 C30 1.414(14)
C29 C34 1.493(14)
C30 C31 1.433(14)
C30 C35 1.498(14)
C31 C36 1.497(14)
C32 H32A 0.9800
C32 H32B 0.9800
C32 H32C 0.9800
C33 H33A 0.9800
C33 H33B 0.9800
C33 H33C 0.9800
C34 H34A 0.9800
C34 H34B 0.9800
C34 H34C 0.9800
C35 H35A 0.9800
C35 H35B 0.9800
C35 H35C 0.9800
C36 H36A 0.9800
C36 H36B 0.9800
C36 H36C 0.9800
C39 C40 1.385(13)
C39 C44 1.407(13)
C40 H40 0.9500
C40 C41 1.376(13)
C41 H41 0.9500
C41 C42 1.366(14)
C42 H42 0.9500
C42 C43 1.371(14)
C43 H43 0.9500
C43 C44 1.379(14)
C44 H44 0.9500
C45 C46 1.383(13)
C45 C50 1.377(13)
C46 H46 0.9500
C46 C47 1.397(13)
C47 H47 0.9500
C47 C48 1.367(13)
C48 H48 0.9500
C48 C49 1.369(13)
C49 H49 0.9500
C49 C50 1.390(13)
C50 H50 0.9500
C51 H51A 0.9900
C51 H51B 0.9900
C51 C52 1.528(12)
C52 H52A 0.9900
C52 H52B 0.9900
C53 C54 1.376(13)
C53 C58 1.399(13)
C54 H54 0.9500
C54 C55 1.372(13)
C55 H55 0.9500
C55 C56 1.385(14)
C56 H56 0.9500
C56 C57 1.357(14)
C57 H57 0.9500
C57 C58 1.401(13)
C58 H58 0.9500
C59 C60 1.390(13)
C59 C64 1.399(13)
C60 H60 0.9500
C60 C61 1.379(13)
C61 H61 0.9500
C61 C62 1.370(13)
C62 H62 0.9500
C62 C63 1.376(13)
C63 H63 0.9500
C63 C64 1.378(13)
C64 H64 0.9500
C65 C66 1.400(14)
C65 C69 1.437(14)
C65 C70 1.506(14)
C66 C67 1.429(14)
C66 C71 1.513(14)
C67 C68 1.431(14)
C67 C72 1.496(14)
C68 C69 1.428(14)
C68 C73 1.510(14)
C69 C74 1.501(14)
C70 H70A 0.9800
C70 H70B 0.9800
C70 H70C 0.9800
C71 H71A 0.9800
C71 H71B 0.9800
C71 H71C 0.9800
C72 H72A 0.9800
C72 H72B 0.9800
C72 H72C 0.9800
C73 H73A 0.9800
C73 H73B 0.9800
C73 H73C 0.9800
C74 H74A 0.9800
C74 H74B 0.9800
C74 H74C 0.9800
Fe4 P5 2.181(4)
Fe4 P6 2.182(4)
Fe4 C111 1.889(13)
Fe4 C101 2.095(11)
Fe4 C102 2.141(11)
Fe4 C103 2.144(12)
Fe4 C104 2.153(12)
Fe4 C105 2.096(11)
P5 C75 1.841(12)
P5 C81 1.822(11)
P5 C87 1.835(10)
P6 C88 1.876(10)
P6 C89 1.831(12)
P6 C95 1.825(11)
N5 C111 1.159(12)
C75 C76 1.398(14)
C75 C80 1.394(14)
C76 H76 0.9500
C76 C77 1.395(14)
C77 H77 0.9500
C77 C78 1.371(14)
C78 H78 0.9500
C78 C79 1.388(14)
C79 H79 0.9500
C79 C80 1.389(13)
C80 H80 0.9500
C81 C82 1.399(13)
C81 C86 1.397(13)
C82 H82 0.9500
C82 C83 1.370(13)
C83 H83 0.9500
C83 C84 1.383(14)
C84 H84 0.9500
C84 C85 1.394(13)
C85 H85 0.9500
C85 C86 1.370(13)
C86 H86 0.9500
C87 H87A 0.9900
C87 H87B 0.9900
C87 C88 1.525(13)
C88 H88A 0.9900
C88 H88B 0.9900
C89 C90 1.404(14)
C89 C94 1.399(14)
C90 H90 0.9500
C90 C91 1.381(14)
C91 H91 0.9500
C91 C92 1.383(14)
C92 H92 0.9500
C92 C93 1.371(15)
C93 H93 0.9500
C93 C94 1.399(14)
C94 H94 0.9500
C95 C96 1.396(14)
C95 C100 1.386(13)
C96 H96 0.9500
C96 C97 1.391(14)
C97 H97 0.9500
C97 C98 1.376(14)
C98 H98 0.9500
C98 C99 1.376(14)
C99 H99 0.9500
C99 C100 1.383(14)
C100 H100 0.9500
C101 C102 1.441(14)
C101 C105 1.422(14)
C101 C106 1.500(14)
C102 C103 1.409(14)
C102 C107 1.492(14)
C103 C104 1.435(15)
C103 C108 1.507(14)
C104 C105 1.427(14)
C104 C109 1.494(14)
C105 C110 1.521(14)
C106 H10A 0.9800
C106 H10B 0.9800
C106 H10C 0.9800
C107 H10D 0.9800
C107 H10E 0.9800
C107 H10F 0.9800
C108 H10G 0.9800
C108 H10H 0.9800
C108 H10I 0.9800
C109 H10J 0.9800
C109 H10K 0.9800
C109 H10L 0.9800
C110 H11A 0.9800
C110 H11B 0.9800
C110 H11C 0.9800
O1S C2S 1.477(19)
O1S C5S 1.65(2)
C2S H2SA 0.9900
C2S H2SB 0.9900
C2S C3S 1.54(2)
C3S H3SA 0.9900
C3S H3SB 0.9900
C3S C4S 1.21(2)
C4S H4SA 0.9900
C4S H4SB 0.9900
C4S C5S 1.51(2)
C5S H5SA 0.9900
C5S H5SB 0.9900

loop_
_geom_torsion_atom_site_label_1
_geom_torsion_atom_site_label_2
_geom_torsion_atom_site_label_3
_geom_torsion_atom_site_label_4
_geom_torsion
Fe1 P1 C14 C13 15.9(8)
Fe1 P1 C15 C16 81.5(9)
Fe1 P1 C15 C20 -97.2(9)
Fe1 P1 C21 C22 -170.4(7)
Fe1 P1 C21 C26 15.7(10)
Fe1 P2 C1 C2 88.5(10)
Fe1 P2 C1 C6 -87.1(9)
Fe1 P2 C7 C8 -178.5(7)
Fe1 P2 C7 C12 -0.9(11)
Fe1 P2 C13 C14 52.2(7)
Fe1 C27 C28 C29 61.3(7)
Fe1 C27 C28 C33 -132.9(11)
Fe1 C27 C31 C30 -60.8(8)
Fe1 C27 C31 C36 122.7(11)
Fe1 C28 C29 C30 59.6(8)
Fe1 C28 C29 C34 -130.7(11)
Fe1 C29 C30 C31 61.4(8)
Fe1 C29 C30 C35 -125.8(11)
Fe1 C30 C31 C27 62.0(8)
Fe1 C30 C31 C36 -121.4(11)
Fe3 P3 C39 C40 -2.2(11)
Fe3 P3 C39 C44 -179.8(7)
Fe3 P3 C45 C46 -94.3(9)
Fe3 P3 C45 C50 78.7(10)
Fe3 P3 C51 C52 50.3(7)
Fe3 P4 C52 C51 17.8(8)
Fe3 P4 C53 C54 16.7(10)
Fe3 P4 C53 C58 -166.9(7)
Fe3 P4 C59 C60 -103.1(9)
Fe3 P4 C59 C64 71.3(9)
Fe3 C65 C66 C67 -60.6(8)
Fe3 C65 C66 C71 128.4(11)
Fe3 C65 C69 C68 62.6(8)
Fe3 C65 C69 C74 -122.2(10)
Fe3 C66 C67 C68 -60.7(7)
Fe3 C66 C67 C72 132.4(11)
Fe3 C67 C68 C69 -59.0(8)
Fe3 C67 C68 C73 132.1(11)
Fe3 C68 C69 C65 -62.3(7)
Fe3 C68 C69 C74 122.8(11)
P1 C15 C16 C17 -178.3(8)
P1 C15 C20 C19 177.0(8)
P1 C21 C22 C23 -173.8(8)
P1 C21 C26 C25 174.0(8)
P2 C1 C2 C3 -173.3(8)
P2 C1 C6 C5 171.9(8)
P2 C7 C8 C9 178.7(8)
P2 C7 C12 C11 -178.9(8)
P2 C13 C14 P1 -42.1(8)
P3 C39 C40 C41 -176.5(8)
P3 C39 C44 C43 177.8(8)
P3 C45 C46 C47 170.6(8)
P3 C45 C50 C49 -171.7(8)
P3 C51 C52 P4 -42.2(9)
P4 C53 C54 C55 177.0(8)
P4 C53 C58 C57 -176.7(8)
P4 C59 C60 C61 174.2(8)
P4 C59 C64 C63 -174.2(8)
N1 Fe2 N3 O2 -136(2)
N2 Fe2 N3 O2 -12(3)
N4 Fe2 N3 O2 104(3)
C1 P2 C7 C8 48.2(10)
C1 P2 C7 C12 -134.2(9)
C1 P2 C13 C14 177.0(7)
C1 C2 C3 C4 0.6(17)
C2 C1 C6 C5 -3.9(16)
C2 C3 C4 C5 -2.0(16)
C3 C4 C5 C6 0.5(17)
C4 C5 C6 C1 2.6(17)
C6 C1 C2 C3 2.4(16)
C7 P2 C1 C2 -134.9(10)
C7 P2 C1 C6 49.6(10)
C7 P2 C13 C14 -77.3(8)
C7 C8 C9 C10 0.2(16)
C8 C7 C12 C11 -1.3(16)
C8 C9 C10 C11 -1.2(16)
C9 C10 C11 C12 1.0(16)
C10 C11 C12 C7 0.3(16)
C12 C7 C8 C9 1.1(16)
C13 P2 C1 C2 -28.9(11)
C13 P2 C1 C6 155.6(9)
C13 P2 C7 C8 -60.6(10)
C13 P2 C7 C12 116.9(9)
C14 P1 C15 C16 -40.5(10)
C14 P1 C15 C20 140.8(9)
C14 P1 C21 C22 -48.5(9)
C14 P1 C21 C26 137.5(9)
C15 P1 C14 C13 144.6(7)
C15 P1 C21 C22 58.0(9)
C15 P1 C21 C26 -115.9(9)
C15 C16 C17 C18 0.4(16)
C16 C15 C20 C19 -1.8(15)
C16 C17 C18 C19 0.0(15)
C17 C18 C19 C20 -1.3(15)
C18 C19 C20 C15 2.2(16)
C20 C15 C16 C17 0.5(15)
C21 P1 C14 C13 -111.5(7)
C21 P1 C15 C16 -147.9(9)
C21 P1 C15 C20 33.4(10)
C21 C22 C23 C24 0.7(15)
C22 C21 C26 C25 -0.2(15)
C22 C23 C24 C25 -2.1(15)
C23 C24 C25 C26 2.2(15)
C24 C25 C26 C21 -1.1(15)
C26 C21 C22 C23 0.4(15)
C27 C28 C29 Fe1 -61.6(7)
C27 C28 C29 C30 -2.0(12)
C27 C28 C29 C34 167.8(10)
C28 C27 C31 Fe1 59.7(8)
C28 C27 C31 C30 -1.1(13)
C28 C27 C31 C36 -177.6(10)
C28 C29 C30 Fe1 -60.0(7)
C28 C29 C30 C31 1.4(12)
C28 C29 C30 C35 174.1(10)
C29 C30 C31 Fe1 -62.2(8)
C29 C30 C31 C27 -0.2(13)
C29 C30 C31 C36 176.4(10)
C31 C27 C28 Fe1 -59.3(8)
C31 C27 C28 C29 1.9(12)
C31 C27 C28 C33 167.8(10)
C32 C27 C28 Fe1 132.9(11)
C32 C27 C28 C29 -165.9(10)
C32 C27 C28 C33 -0.1(18)
C32 C27 C31 Fe1 -132.4(10)
C32 C27 C31 C30 166.8(10)
C32 C27 C31 C36 -9.7(18)
C33 C28 C29 Fe1 132.0(10)
C33 C28 C29 C30 -168.5(10)
C33 C28 C29 C34 1.3(17)
C34 C29 C30 Fe1 130.7(11)
C34 C29 C30 C31 -167.9(10)
C34 C29 C30 C35 4.8(19)
C35 C30 C31 Fe1 124.8(10)
C35 C30 C31 C27 -173.2(10)
C35 C30 C31 C36 3.4(17)
C39 P3 C45 C46 42.9(10)
C39 P3 C45 C50 -144.0(9)
C39 P3 C51 C52 -81.1(8)
C39 C40 C41 C42 -0.8(17)
C40 C39 C44 C43 0.1(16)
C40 C41 C42 C43 -0.9(18)
C41 C42 C43 C44 2.2(18)
C42 C43 C44 C39 -1.8(17)
C44 C39 C40 C41 1.2(16)
C45 P3 C39 C40 -133.7(9)
C45 P3 C39 C44 48.6(10)
C45 P3 C51 C52 173.0(7)
C45 C46 C47 C48 2.3(16)
C46 C45 C50 C49 1.5(16)
C46 C47 C48 C49 -0.3(16)
C47 C48 C49 C50 -1.1(16)
C48 C49 C50 C45 0.4(16)
C50 C45 C46 C47 -2.8(16)
C51 P3 C39 C40 116.8(9)
C51 P3 C39 C44 -60.8(10)
C51 P3 C45 C46 148.6(9)
C51 P3 C45 C50 -38.4(11)
C52 P4 C53 C54 137.9(9)
C52 P4 C53 C58 -45.7(9)
C52 P4 C59 C60 135.8(9)
C52 P4 C59 C64 -49.7(10)
C53 P4 C52 C51 -109.2(8)
C53 P4 C59 C60 28.0(10)
C53 P4 C59 C64 -157.6(9)
C53 C54 C55 C56 -0.6(16)
C54 C53 C58 C57 -0.1(15)
C54 C55 C56 C57 0.3(16)
C55 C56 C57 C58 0.1(16)
C56 C57 C58 C53 -0.2(16)
C58 C53 C54 C55 0.5(16)
C59 P4 C52 C51 145.5(7)
C59 P4 C53 C54 -115.2(9)
C59 P4 C53 C58 61.2(9)
C59 C60 C61 C62 1.0(15)
C60 C59 C64 C63 0.4(16)
C60 C61 C62 C63 -1.7(16)
C61 C62 C63 C64 1.8(16)
C62 C63 C64 C59 -1.1(16)
C64 C59 C60 C61 -0.4(15)
C65 C66 C67 Fe3 60.0(8)
C65 C66 C67 C68 -0.7(13)
C65 C66 C67 C72 -167.6(10)
C66 C65 C69 Fe3 -60.9(8)
C66 C65 C69 C68 1.7(12)
C66 C65 C69 C74 176.9(10)
C66 C67 C68 Fe3 60.8(8)
C66 C67 C68 C69 1.8(13)
C66 C67 C68 C73 -167.2(10)
C67 C68 C69 Fe3 60.1(8)
C67 C68 C69 C65 -2.2(13)
C67 C68 C69 C74 -177.1(10)
C69 C65 C66 Fe3 59.9(8)
C69 C65 C66 C67 -0.7(13)
C69 C65 C66 C71 -171.7(10)
C70 C65 C66 Fe3 -127.7(11)
C70 C65 C66 C67 171.7(10)
C70 C65 C66 C71 0.7(18)
C70 C65 C69 Fe3 126.6(11)
C70 C65 C69 C68 -170.8(10)
C70 C65 C69 C74 4.4(17)
C71 C66 C67 Fe3 -128.3(10)
C71 C66 C67 C68 171.0(10)
C71 C66 C67 C72 4.1(18)
C72 C67 C68 Fe3 -132.2(11)
C72 C67 C68 C69 168.8(10)
C72 C67 C68 C73 -0.2(18)
C73 C68 C69 Fe3 -130.5(10)
C73 C68 C69 C65 167.3(10)
C73 C68 C69 C74 -7.6(18)
Fe4 P5 C75 C76 56.1(10)
Fe4 P5 C75 C80 -122.8(9)
Fe4 P5 C81 C82 -166.9(7)
Fe4 P5 C81 C86 15.1(10)
Fe4 P5 C87 C88 50.5(7)
Fe4 P6 C88 C87 12.5(8)
Fe4 P6 C89 C90 74.1(10)
Fe4 P6 C89 C94 -102.6(9)
Fe4 P6 C95 C96 -170.7(8)
Fe4 P6 C95 C100 14.1(11)
Fe4 C101 C102 C103 60.6(8)
Fe4 C101 C102 C107 -126.7(10)
Fe4 C101 C105 C104 -62.3(8)
Fe4 C101 C105 C110 126.1(11)
Fe4 C102 C103 C104 60.2(8)
Fe4 C102 C103 C108 -132.6(11)
Fe4 C103 C104 C105 59.2(8)
Fe4 C103 C104 C109 -128.7(11)
Fe4 C104 C105 C101 60.8(8)
Fe4 C104 C105 C110 -127.4(11)
P5 C75 C76 C77 177.3(8)
P5 C75 C80 C79 -178.0(8)
P5 C81 C82 C83 -176.5(8)
P5 C81 C86 C85 176.6(8)
P5 C87 C88 P6 -38.9(9)
P6 C89 C90 C91 -175.3(8)
P6 C89 C94 C93 175.0(9)
P6 C95 C96 C97 -174.2(8)
P6 C95 C100 C99 173.8(8)
C75 P5 C81 C82 55.5(10)
C75 P5 C81 C86 -122.5(9)
C75 P5 C87 C88 179.4(7)
C75 C76 C77 C78 2.5(17)
C76 C75 C80 C79 3.1(16)
C76 C77 C78 C79 -0.4(17)
C77 C78 C79 C80 -0.3(16)
C78 C79 C80 C75 -1.1(17)
C80 C75 C76 C77 -3.7(16)
C81 P5 C75 C76 -166.3(9)
C81 P5 C75 C80 14.8(11)
C81 P5 C87 C88 -77.1(8)
C81 C82 C83 C84 -1.1(16)
C82 C81 C86 C85 -1.5(16)
C82 C83 C84 C85 0.4(16)
C83 C84 C85 C86 -0.4(16)
C84 C85 C86 C81 0.9(17)
C86 C81 C82 C83 1.6(16)
C87 P5 C75 C76 -62.3(10)
C87 P5 C75 C80 118.8(10)
C87 P5 C81 C82 -50.6(10)
C87 P5 C81 C86 131.4(9)
C88 P6 C89 C90 -47.5(10)
C88 P6 C89 C94 135.8(10)
C88 P6 C95 C96 -48.8(11)
C88 P6 C95 C100 136.0(9)
C89 P6 C88 C87 141.0(8)
C89 P6 C95 C96 56.7(11)
C89 P6 C95 C100 -118.5(9)
C89 C90 C91 C92 -0.7(18)
C90 C89 C94 C93 -1.8(17)
C90 C91 C92 C93 -0.2(18)
C91 C92 C93 C94 0.0(18)
C92 C93 C94 C89 1.0(18)
C94 C89 C90 C91 1.6(17)
C95 P6 C88 C87 -116.1(8)
C95 P6 C89 C90 -153.4(9)
C95 P6 C89 C94 29.9(11)
C95 C96 C97 C98 -0.9(17)
C96 C95 C100 C99 -1.7(16)
C96 C97 C98 C99 1.1(17)
C97 C98 C99 C100 -1.8(17)
C98 C99 C100 C95 2.2(17)
C100 C95 C96 C97 1.1(17)
C101 C102 C103 Fe4 -59.1(8)
C101 C102 C103 C104 1.1(13)
C101 C102 C103 C108 168.3(10)
C102 C101 C105 Fe4 62.5(8)
C102 C101 C105 C104 0.3(13)
C102 C101 C105 C110 -171.4(10)
C102 C103 C104 Fe4 -60.1(8)
C102 C103 C104 C105 -0.9(13)
C102 C103 C104 C109 171.2(10)
C103 C104 C105 Fe4 -60.4(8)
C103 C104 C105 C101 0.4(13)
C103 C104 C105 C110 172.2(10)
C105 C101 C102 Fe4 -61.5(8)
C105 C101 C102 C103 -0.8(12)
C105 C101 C102 C107 171.8(10)
C106 C101 C102 Fe4 121.3(11)
C106 C101 C102 C103 -178.0(10)
C106 C101 C102 C107 -5.4(17)
C106 C101 C105 Fe4 -120.3(11)
C106 C101 C105 C104 177.5(10)
C106 C101 C105 C110 5.8(18)
C107 C102 C103 Fe4 129.0(12)
C107 C102 C103 C104 -170.9(11)
C107 C102 C103 C108 -3.6(19)
C108 C103 C104 Fe4 132.0(10)
C108 C103 C104 C105 -168.9(10)
C108 C103 C104 C109 3.3(17)
C109 C104 C105 Fe4 127.9(12)
C109 C104 C105 C101 -171.3(11)
C109 C104 C105 C110 0.6(19)
O1S C2S C3S C4S -31(2)
C2S O1S C5S C4S 5.9(18)
C2S C3S C4S C5S 37(3)
C3S C4S C5S O1S -27(2)
C5S O1S C2S C3S 11.3(17)

loop_
_smtbx_masks_void_nr
_smtbx_masks_void_average_x
_smtbx_masks_void_average_y
_smtbx_masks_void_average_z
_smtbx_masks_void_volume
_smtbx_masks_void_count_electrons
1 -0.500 0.000 0.500 766.8 234.9
